data_4306127
loop_
_publ_author_name
'Polly L. Arnold'
'Sergey Zlatogorsky'
'Natalie A. Jones'
'Christopher D. Carmichael'
'Stephen T. Liddle'
'Alexander J. Blake'
'Claire Wilson'

_publ_contact_author_email Polly.Arnold@ed.ac.uk
_publ_contact_author_fax '+44 131 650 6453'
_publ_contact_author_name 'Polly L Arnold'
_publ_contact_author_phone '+44 131 650 5429'
_publ_section_title
;
Comparisons between Yttrium and Titanium N-Heterocyclic Carbene Complexes
in the Search for Early Transition Metal NHC Backbonding Interactions
;
_journal_name_full 'Inorganic Chemistry'
_journal_page_first 9042
_journal_page_last 9049
_journal_paper_doi 10.1021/ic801046u
_journal_volume 47
_journal_year 2008
_chemical_formula_moiety 'C30 H51 N6 O3 Y, C6H6'
_chemical_formula_sum 'C36 H57 N6 O3 Y'
_chemical_formula_weight 710.79
_chemical_name_systematic
;
 ?
;
_space_group_IT_number 14
_symmetry_cell_setting monoclinic
_symmetry_space_group_name_Hall '-P 2ybc'
_symmetry_space_group_name_H-M 'P 1 21/c 1'
_atom_sites_solution_hydrogens geom
_atom_sites_solution_primary direct
_atom_sites_solution_secondary difmap
_audit_creation_method SHELXL-97
_cell_angle_alpha 90.00
_cell_angle_beta 95.940(3)
_cell_angle_gamma 90.00
_cell_formula_units_Z 8
_cell_length_a 19.4197(8)
_cell_length_b 10.5484(4)
_cell_length_c 39.2849(17)
_cell_measurement_reflns_used 7088
_cell_measurement_temperature 150(2)
_cell_measurement_theta_max 59.5
_cell_measurement_theta_min 4.4
_cell_volume 8004.2(6)
_computing_cell_refinement 'SAINT (Siemens, 1995)'
_computing_data_collection 'SMART (Siemens, 1993)'
_computing_data_reduction 'SAINT (Siemens, 1995)'
_computing_molecular_graphics 'ORTEP (Farrugia, 1997)'
_computing_publication_material 'enCIFer (Allen et al., 2004)'
_computing_structure_refinement 'SHELXL-97 (Sheldrick, 1997)'
_computing_structure_solution 'SIR-92 (Giacovazzo, 1994)'
_diffrn_ambient_temperature 150(2)
_diffrn_measured_fraction_theta_full 1.000
_diffrn_measured_fraction_theta_max 1.000
_diffrn_measurement_device_type 'Bruker SMART APEX CCD area detector'
_diffrn_measurement_method 'omega scans'
_diffrn_radiation_monochromator graphite
_diffrn_radiation_source 'fine-focus sealed tube'
_diffrn_radiation_type MoK\a
_diffrn_radiation_wavelength 0.71073
_diffrn_reflns_av_R_equivalents 0.1257
_diffrn_reflns_av_sigmaI/netI 0.1350
_diffrn_reflns_limit_h_max 24
_diffrn_reflns_limit_h_min -23
_diffrn_reflns_limit_k_max 13
_diffrn_reflns_limit_k_min -12
_diffrn_reflns_limit_l_max 49
_diffrn_reflns_limit_l_min -49
_diffrn_reflns_number 60323
_diffrn_reflns_theta_full 26.37
_diffrn_reflns_theta_max 26.37
_diffrn_reflns_theta_min 2.00
_diffrn_standards_decay_% 0
_diffrn_standards_number 0
_exptl_absorpt_coefficient_mu 1.496
_exptl_absorpt_correction_T_max 0.7959
_exptl_absorpt_correction_T_min 0.5081
_exptl_absorpt_correction_type multi-scan
_exptl_absorpt_process_details SADABS
_exptl_crystal_colour colourless
_exptl_crystal_density_diffrn 1.180
_exptl_crystal_density_method 'not measured'
_exptl_crystal_description tablet
_exptl_crystal_F_000 3024
_exptl_crystal_size_max 0.25
_exptl_crystal_size_mid 0.23
_exptl_crystal_size_min 0.13
_refine_diff_density_max 0.897
_refine_diff_density_min -0.928
_refine_diff_density_rms 0.091
_refine_ls_extinction_method none
_refine_ls_goodness_of_fit_ref 0.948
_refine_ls_hydrogen_treatment constr
_refine_ls_matrix_type full
_refine_ls_number_parameters 884
_refine_ls_number_reflns 16363
_refine_ls_number_restraints 0
_refine_ls_restrained_S_all 0.948
_refine_ls_R_factor_all 0.1308
_refine_ls_R_factor_gt 0.0603
_refine_ls_shift/su_max 0.002
_refine_ls_shift/su_mean 0.000
_refine_ls_structure_factor_coef Fsqd
_refine_ls_weighting_details 'calc w=1/[\s^2^(Fo^2^)+(0.0625P)^2^] where P=(Fo^2^+2Fc^2^)/3'
_refine_ls_weighting_scheme calc
_refine_ls_wR_factor_gt 0.1220
_refine_ls_wR_factor_ref 0.1477
_reflns_number_gt 9196
_reflns_number_total 16363
_reflns_threshold_expression >2sigma(I)
_cod_data_source_file ic801046u_si_001_1.cif
_cod_data_source_block po7034_compound_1
_cod_database_code 4306127

loop_
_symmetry_equiv_pos_as_xyz
'x, y, z'
'-x, y+1/2, -z+1/2'
'-x, -y, -z'
'x, -y-1/2, z-1/2'

loop_
_atom_site_label
_atom_site_type_symbol
_atom_site_fract_x
_atom_site_fract_y
_atom_site_fract_z
_atom_site_U_iso_or_equiv
_atom_site_adp_type
_atom_site_occupancy
_atom_site_symmetry_multiplicity
_atom_site_calc_flag
_atom_site_refinement_flags
_atom_site_disorder_assembly
_atom_site_disorder_group
C73 C -0.5008(4) -1.1013(8) 0.77189(19) 0.091(2) Uani 1 1 d . . .
H73 H -0.4572 -1.1385 0.7691 0.109 Uiso 1 1 calc R . .
C78 C -0.5197(6) -0.9871(11) 0.7556(2) 0.118(4) Uani 1 1 d . . .
H78 H -0.4892 -0.9447 0.7420 0.142 Uiso 1 1 calc R . .
C77 C -0.5823(7) -0.9387(9) 0.7598(2) 0.120(4) Uani 1 1 d . . .
H77 H -0.5963 -0.8624 0.7483 0.144 Uiso 1 1 calc R . .
C76 C -0.6265(4) -0.9950(8) 0.78011(19) 0.091(2) Uani 1 1 d . . .
H76 H -0.6700 -0.9570 0.7829 0.110 Uiso 1 1 calc R . .
C75 C -0.6079(4) -1.1069(6) 0.79655(15) 0.0675(18) Uani 1 1 d . . .
H75 H -0.6380 -1.1468 0.8109 0.081 Uiso 1 1 calc R . .
C74 C -0.5451(4) -1.1598(6) 0.79187(16) 0.0720(19) Uani 1 1 d . . .
H74 H -0.5322 -1.2381 0.8026 0.086 Uiso 1 1 calc R . .
C2 C -0.2178(3) 0.1992(5) 1.25831(12) 0.0489(14) Uani 1 1 d . . .
H2C H -0.2619 0.2211 1.2453 0.073 Uiso 1 1 calc R . .
H2B H -0.2097 0.2553 1.2782 0.073 Uiso 1 1 calc R . .
H2A H -0.2192 0.1110 1.2660 0.073 Uiso 1 1 calc R . .
C7 C -0.1086(2) 0.3349(4) 1.16919(11) 0.0318(11) Uani 1 1 d . . .
C5 C -0.0494(3) 0.4559(5) 1.20996(13) 0.0486(14) Uani 1 1 d . . .
H5 H -0.0373 0.4979 1.2311 0.058 Uiso 1 1 calc R . .
C6 C -0.0131(3) 0.4560(5) 1.18278(12) 0.0481(14) Uani 1 1 d . . .
H6 H 0.0295 0.4983 1.1808 0.058 Uiso 1 1 calc R . .
C8 C -0.0288(2) 0.3548(4) 1.12406(11) 0.0372(12) Uani 1 1 d . . .
H8 H -0.0671 0.3060 1.1110 0.045 Uiso 1 1 calc R . .
C9 C 0.0355(3) 0.2736(5) 1.12663(14) 0.0575(15) Uani 1 1 d . . .
H9C H 0.0752 0.3235 1.1365 0.086 Uiso 1 1 calc R . .
H9B H 0.0439 0.2443 1.1038 0.086 Uiso 1 1 calc R . .
H9A H 0.0291 0.2003 1.1413 0.086 Uiso 1 1 calc R . .
C10 C -0.0197(3) 0.4781(5) 1.10505(12) 0.0565(15) Uani 1 1 d . . .
H10A H -0.0627 0.5271 1.1038 0.085 Uiso 1 1 calc R . .
H10C H -0.0083 0.4593 1.0818 0.085 Uiso 1 1 calc R . .
H10B H 0.0180 0.5273 1.1172 0.085 Uiso 1 1 calc R . .
C4 C -0.1599(2) 0.3543(4) 1.22410(11) 0.0357(11) Uani 1 1 d . . .
H4B H -0.2061 0.3746 1.2122 0.043 Uiso 1 1 calc R . .
H4A H -0.1525 0.4091 1.2446 0.043 Uiso 1 1 calc R . .
C1 C -0.1594(2) 0.2150(4) 1.23561(11) 0.0344(11) Uani 1 1 d . . .
C3 C -0.0899(3) 0.1805(5) 1.25555(12) 0.0466(13) Uani 1 1 d . . .
H3B H -0.0900 0.0906 1.2618 0.070 Uiso 1 1 calc R . .
H3A H -0.0828 0.2322 1.2763 0.070 Uiso 1 1 calc R . .
H3C H -0.0524 0.1966 1.2412 0.070 Uiso 1 1 calc R . .
C22 C -0.3589(3) 0.3753(5) 1.14269(14) 0.0591(16) Uani 1 1 d . . .
H22B H -0.3920 0.3331 1.1561 0.089 Uiso 1 1 calc R . .
H22C H -0.3830 0.4393 1.1278 0.089 Uiso 1 1 calc R . .
H22A H -0.3228 0.4163 1.1582 0.089 Uiso 1 1 calc R . .
C27 C -0.1877(2) 0.2002(4) 1.08816(11) 0.0308(11) Uani 1 1 d . . .
C25 C -0.2562(3) 0.2635(5) 1.04092(12) 0.0529(15) Uani 1 1 d . . .
H25 H -0.2928 0.3037 1.0271 0.063 Uiso 1 1 calc R . .
C26 C -0.2083(3) 0.1872(5) 1.03018(12) 0.0514(14) Uani 1 1 d . . .
H26 H -0.2033 0.1644 1.0072 0.062 Uiso 1 1 calc R . .
C28 C -0.1064(3) 0.0661(5) 1.05918(12) 0.0425(13) Uani 1 1 d . . .
H28 H -0.0858 0.0554 1.0834 0.051 Uiso 1 1 calc R . .
C29 C -0.1279(3) -0.0656(5) 1.04491(14) 0.0707(18) Uani 1 1 d . . .
H29C H -0.1607 -0.1041 1.0592 0.106 Uiso 1 1 calc R . .
H29A H -0.0868 -0.1196 1.0450 0.106 Uiso 1 1 calc R . .
H29B H -0.1498 -0.0569 1.0214 0.106 Uiso 1 1 calc R . .
C30 C -0.0527(3) 0.1276(5) 1.03926(13) 0.0587(15) Uani 1 1 d . . .
H30A H -0.0722 0.1405 1.0155 0.088 Uiso 1 1 calc R . .
H30B H -0.0119 0.0725 1.0398 0.088 Uiso 1 1 calc R . .
H30C H -0.0391 0.2096 1.0496 0.088 Uiso 1 1 calc R . .
C24 C -0.2807(2) 0.3524(4) 1.09781(13) 0.0408(12) Uani 1 1 d . . .
H24A H -0.3109 0.4105 1.0832 0.049 Uiso 1 1 calc R . .
H24B H -0.2475 0.4049 1.1125 0.049 Uiso 1 1 calc R . .
C21 C -0.3256(2) 0.2767(4) 1.12067(13) 0.0399(12) Uani 1 1 d . . .
C23 C -0.3807(3) 0.2023(5) 1.09833(14) 0.0562(16) Uani 1 1 d . . .
H23C H -0.3581 0.1431 1.0838 0.084 Uiso 1 1 calc R . .
H23B H -0.4098 0.2612 1.0839 0.084 Uiso 1 1 calc R . .
H23A H -0.4095 0.1548 1.1130 0.084 Uiso 1 1 calc R . .
C13 C -0.0313(3) -0.1639(5) 1.12962(15) 0.0608(16) Uani 1 1 d . . .
H13A H -0.0740 -0.1920 1.1163 0.091 Uiso 1 1 calc R . .
H13B H -0.0060 -0.2377 1.1396 0.091 Uiso 1 1 calc R . .
H13C H -0.0023 -0.1186 1.1146 0.091 Uiso 1 1 calc R . .
C17 C -0.2102(2) -0.1059(4) 1.15365(10) 0.0289(10) Uani 1 1 d . . .
C15 C -0.1774(3) -0.3115(5) 1.15681(13) 0.0475(13) Uani 1 1 d . . .
H15 H -0.1502 -0.3851 1.1621 0.057 Uiso 1 1 calc R . .
C16 C -0.2400(3) -0.3078(5) 1.14008(14) 0.0480(14) Uani 1 1 d . . .
H16 H -0.2663 -0.3783 1.1310 0.058 Uiso 1 1 calc R . .
C18 C -0.3261(2) -0.1333(4) 1.12124(11) 0.0352(11) Uani 1 1 d . . .
H18 H -0.3293 -0.0417 1.1274 0.042 Uiso 1 1 calc R . .
C20 C -0.3869(3) -0.2013(5) 1.13452(15) 0.0588(15) Uani 1 1 d . . .
H20A H -0.3866 -0.2907 1.1277 0.088 Uiso 1 1 calc R . .
H20B H -0.4302 -0.1616 1.1249 0.088 Uiso 1 1 calc R . .
H20C H -0.3830 -0.1956 1.1595 0.088 Uiso 1 1 calc R . .
C19 C -0.3262(3) -0.1416(6) 1.08309(13) 0.0662(17) Uani 1 1 d . . .
H19C H -0.2855 -0.0974 1.0761 0.099 Uiso 1 1 calc R . .
H19B H -0.3683 -0.1018 1.0720 0.099 Uiso 1 1 calc R . .
H19A H -0.3248 -0.2308 1.0762 0.099 Uiso 1 1 calc R . .
C14 C -0.0933(2) -0.1464(4) 1.18256(12) 0.0367(12) Uani 1 1 d . . .
H14A H -0.0671 -0.2210 1.1921 0.044 Uiso 1 1 calc R . .
H14B H -0.1020 -0.0903 1.2018 0.044 Uiso 1 1 calc R . .
C11 C -0.0493(2) -0.0748(4) 1.15844(12) 0.0365(11) Uani 1 1 d . . .
C12 C 0.0173(3) -0.0329(5) 1.17984(16) 0.0651(18) Uani 1 1 d . . .
H12B H 0.0477 0.0098 1.1650 0.098 Uiso 1 1 calc R . .
H12A H 0.0410 -0.1074 1.1904 0.098 Uiso 1 1 calc R . .
H12C H 0.0058 0.0256 1.1978 0.098 Uiso 1 1 calc R . .
C43 C -0.4335(3) -0.3398(4) 0.92879(13) 0.0445(13) Uani 1 1 d . . .
H43B H -0.3866 -0.3061 0.9341 0.067 Uiso 1 1 calc R . .
H43C H -0.4656 -0.2929 0.9418 0.067 Uiso 1 1 calc R . .
H43A H -0.4476 -0.3304 0.9042 0.067 Uiso 1 1 calc R . .
C47 C -0.2867(2) -0.5110(4) 0.97859(11) 0.0322(11) Uani 1 1 d . . .
C45 C -0.3266(3) -0.3486(5) 1.00806(14) 0.0622(17) Uani 1 1 d . . .
H45 H -0.3578 -0.2929 1.0177 0.075 Uiso 1 1 calc R . .
C46 C -0.2575(3) -0.3409(5) 1.01136(16) 0.0690(19) Uani 1 1 d . . .
H46 H -0.2301 -0.2787 1.0239 0.083 Uiso 1 1 calc R . .
C48 C -0.1609(3) -0.4694(5) 0.99064(14) 0.0511(14) Uani 1 1 d . . .
H48 H -0.1595 -0.5528 0.9786 0.061 Uiso 1 1 calc R . .
C50 C -0.1207(3) -0.4852(6) 1.02544(15) 0.0687(18) Uani 1 1 d . . .
H50B H -0.1161 -0.4027 1.0369 0.103 Uiso 1 1 calc R . .
H50C H -0.0746 -0.5191 1.0227 0.103 Uiso 1 1 calc R . .
H50A H -0.1454 -0.5440 1.0392 0.103 Uiso 1 1 calc R . .
C49 C -0.1283(3) -0.3735(6) 0.96910(16) 0.0744(19) Uani 1 1 d . . .
H49C H -0.1539 -0.3707 0.9463 0.112 Uiso 1 1 calc R . .
H49B H -0.0801 -0.3974 0.9671 0.112 Uiso 1 1 calc R . .
H49A H -0.1296 -0.2898 0.9798 0.112 Uiso 1 1 calc R . .
C44 C -0.4138(2) -0.4953(4) 0.97736(11) 0.0355(11) Uani 1 1 d . . .
H44A H -0.4466 -0.4467 0.9900 0.043 Uiso 1 1 calc R . .
H44B H -0.4180 -0.5858 0.9835 0.043 Uiso 1 1 calc R . .
C41 C -0.4345(2) -0.4796(4) 0.93845(11) 0.0316(11) Uani 1 1 d . . .
C42 C -0.5072(2) -0.5342(5) 0.93129(12) 0.0410(12) Uani 1 1 d . . .
H42C H -0.5213 -0.5323 0.9066 0.061 Uiso 1 1 calc R . .
H42A H -0.5396 -0.4834 0.9432 0.061 Uiso 1 1 calc R . .
H42B H -0.5076 -0.6219 0.9395 0.061 Uiso 1 1 calc R . .
C32 C -0.3698(3) -0.9949(5) 0.99788(13) 0.0535(15) Uani 1 1 d . . .
H32B H -0.3196 -1.0076 1.0005 0.080 Uiso 1 1 calc R . .
H32C H -0.3931 -1.0773 0.9980 0.080 Uiso 1 1 calc R . .
H32A H -0.3831 -0.9431 1.0168 0.080 Uiso 1 1 calc R . .
C37 C -0.3657(2) -0.8444(4) 0.88998(11) 0.0319(11) Uani 1 1 d . . .
C35 C -0.4310(3) -1.0194(5) 0.87748(13) 0.0458(13) Uani 1 1 d . . .
H35 H -0.4513 -1.1005 0.8797 0.055 Uiso 1 1 calc R . .
C36 C -0.4416(3) -0.9409(5) 0.85086(12) 0.0459(13) Uani 1 1 d . . .
H36 H -0.4711 -0.9556 0.8304 0.055 Uiso 1 1 calc R . .
C38 C -0.3994(2) -0.7214(5) 0.83678(11) 0.0399(12) Uani 1 1 d . . .
H38 H -0.3682 -0.6584 0.8496 0.048 Uiso 1 1 calc R . .
C40 C -0.3687(3) -0.7526(6) 0.80423(14) 0.0767(19) Uani 1 1 d . . .
H40C H -0.3226 -0.7899 0.8097 0.115 Uiso 1 1 calc R . .
H40B H -0.3647 -0.6750 0.7908 0.115 Uiso 1 1 calc R . .
H40A H -0.3986 -0.8134 0.7909 0.115 Uiso 1 1 calc R . .
C39 C -0.4696(3) -0.6613(5) 0.83014(13) 0.0567(15) Uani 1 1 d . . .
H39C H -0.5010 -0.7193 0.8166 0.085 Uiso 1 1 calc R . .
H39B H -0.4658 -0.5820 0.8175 0.085 Uiso 1 1 calc R . .
H39A H -0.4879 -0.6435 0.8520 0.085 Uiso 1 1 calc R . .
C34 C -0.3628(3) -1.0073(4) 0.93548(12) 0.0420(12) Uani 1 1 d . . .
H34B H -0.3116 -1.0080 0.9392 0.050 Uiso 1 1 calc R . .
H34A H -0.3792 -1.0957 0.9373 0.050 Uiso 1 1 calc R . .
C31 C -0.3914(2) -0.9265(4) 0.96353(12) 0.0370(12) Uani 1 1 d . . .
C33 C -0.4703(2) -0.9185(5) 0.95770(13) 0.0475(13) Uani 1 1 d . . .
H33B H -0.4879 -0.8761 0.9772 0.071 Uiso 1 1 calc R . .
H33A H -0.4897 -1.0042 0.9553 0.071 Uiso 1 1 calc R . .
H33C H -0.4839 -0.8701 0.9368 0.071 Uiso 1 1 calc R . .
C53 C -0.0895(2) -0.7190(5) 0.93357(12) 0.0438(13) Uani 1 1 d . . .
H53C H -0.1020 -0.6311 0.9277 0.066 Uiso 1 1 calc R . .
H53A H -0.0508 -0.7453 0.9211 0.066 Uiso 1 1 calc R . .
H53B H -0.0759 -0.7253 0.9582 0.066 Uiso 1 1 calc R . .
C57 C -0.2453(2) -0.6020(4) 0.88305(10) 0.0300(11) Uani 1 1 d . . .
C55 C -0.1614(3) -0.6081(5) 0.84737(12) 0.0410(12) Uani 1 1 d . . .
H55 H -0.1233 -0.6373 0.8362 0.049 Uiso 1 1 calc R . .
C56 C -0.1949(3) -0.4977(5) 0.84164(12) 0.0460(13) Uani 1 1 d . . .
H56 H -0.1854 -0.4342 0.8256 0.055 Uiso 1 1 calc R . .
C58 C -0.2963(2) -0.3917(4) 0.86594(12) 0.0410(12) Uani 1 1 d . . .
H58 H -0.3315 -0.4209 0.8811 0.049 Uiso 1 1 calc R . .
C60 C -0.3336(3) -0.3626(5) 0.83103(14) 0.0588(16) Uani 1 1 d . . .
H60B H -0.3009 -0.3257 0.8164 0.088 Uiso 1 1 calc R . .
H60A H -0.3711 -0.3023 0.8335 0.088 Uiso 1 1 calc R . .
H60C H -0.3528 -0.4411 0.8206 0.088 Uiso 1 1 calc R . .
C59 C -0.2602(3) -0.2748(5) 0.88228(14) 0.0603(16) Uani 1 1 d . . .
H59A H -0.2393 -0.2959 0.9054 0.090 Uiso 1 1 calc R . .
H59B H -0.2941 -0.2066 0.8836 0.090 Uiso 1 1 calc R . .
H59C H -0.2241 -0.2467 0.8683 0.090 Uiso 1 1 calc R . .
C54 C -0.1728(2) -0.7971(4) 0.88496(11) 0.0371(12) Uani 1 1 d . . .
H54A H -0.1337 -0.8278 0.8729 0.045 Uiso 1 1 calc R . .
H54B H -0.2123 -0.8551 0.8791 0.045 Uiso 1 1 calc R . .
C51 C -0.1517(2) -0.8052(4) 0.92380(11) 0.0350(11) Uani 1 1 d . . .
C52 C -0.1324(3) -0.9445(5) 0.93121(13) 0.0519(14) Uani 1 1 d . . .
H52C H -0.1187 -0.9552 0.9558 0.078 Uiso 1 1 calc R . .
H52B H -0.0938 -0.9684 0.9183 0.078 Uiso 1 1 calc R . .
H52A H -0.1724 -0.9986 0.9243 0.078 Uiso 1 1 calc R . .
N1 N -0.10745(19) 0.3834(3) 1.20142(9) 0.0332(9) Uani 1 1 d . . .
N2 N -0.04972(19) 0.3824(3) 1.15818(9) 0.0342(9) Uani 1 1 d . . .
N5 N -0.24250(19) 0.2731(4) 1.07609(9) 0.0370(10) Uani 1 1 d . . .
N6 N -0.1672(2) 0.1474(4) 1.05914(9) 0.0368(10) Uani 1 1 d . . .
N3 N -0.15906(18) -0.1883(3) 1.16520(9) 0.0318(9) Uani 1 1 d . . .
N4 N -0.26017(19) -0.1822(3) 1.13830(9) 0.0325(9) Uani 1 1 d . . .
N9 N -0.34352(19) -0.4524(4) 0.98819(9) 0.0371(10) Uani 1 1 d . . .
N10 N -0.23373(19) -0.4397(4) 0.99317(10) 0.0429(11) Uani 1 1 d . . .
N7 N -0.38447(19) -0.9592(3) 0.90112(9) 0.0365(9) Uani 1 1 d . . .
N8 N -0.40190(19) -0.8344(4) 0.85858(9) 0.0373(10) Uani 1 1 d . . .
N11 N -0.19222(19) -0.6707(3) 0.87215(8) 0.0312(9) Uani 1 1 d . . .
N12 N -0.24579(19) -0.4947(4) 0.86359(9) 0.0344(9) Uani 1 1 d . . .
Y1 Y -0.17896(2) 0.13074(4) 1.153136(10) 0.02420(12) Uani 1 1 d . . .
Y2 Y -0.30844(2) -0.68601(4) 0.933567(10) 0.02493(12) Uani 1 1 d . . .
O1 O -0.17051(15) 0.1372(3) 1.20730(7) 0.0328(7) Uani 1 1 d . . .
O3 O -0.28339(14) 0.1952(3) 1.14142(7) 0.0339(7) Uani 1 1 d . . .
O2 O -0.08448(14) 0.0300(3) 1.14429(7) 0.0303(7) Uani 1 1 d . . .
O5 O -0.38887(14) -0.5458(3) 0.92005(7) 0.0308(7) Uani 1 1 d . . .
O4 O -0.36263(15) -0.8073(3) 0.96439(7) 0.0319(7) Uani 1 1 d . . .
O6 O -0.20680(15) -0.7710(3) 0.94122(7) 0.0333(7) Uani 1 1 d . . .
C61 C -0.2017(14) -0.252(2) 1.2489(5) 0.119(12) Uani 0.50(3) 1 d PG A 1
H61 H -0.1845 -0.1891 1.2347 0.142 Uiso 0.50(3) 1 calc PR A 1
C62 C -0.1641(7) -0.285(2) 1.2796(6) 0.086(9) Uani 0.50(3) 1 d PG A 1
H62 H -0.1213 -0.2448 1.2865 0.104 Uiso 0.50(3) 1 calc PR A 1
C63 C -0.1893(9) -0.378(2) 1.3003(4) 0.080(7) Uani 0.50(3) 1 d PG A 1
H63 H -0.1636 -0.4004 1.3214 0.096 Uiso 0.50(3) 1 calc PR A 1
C64 C -0.2520(11) -0.4372(15) 1.2902(5) 0.087(8) Uani 0.50(3) 1 d PG A 1
H64 H -0.2692 -0.5004 1.3044 0.104 Uiso 0.50(3) 1 calc PR A 1
C65 C -0.2895(7) -0.404(2) 1.2595(6) 0.087(10) Uani 0.50(3) 1 d PG A 1
H65 H -0.3324 -0.4447 1.2526 0.105 Uiso 0.50(3) 1 calc PR A 1
C66 C -0.2644(13) -0.312(2) 1.2388(4) 0.121(12) Uani 0.50(3) 1 d PG A 1
H66 H -0.2900 -0.2891 1.2178 0.145 Uiso 0.50(3) 1 calc PR A 1
C67 C -0.2325(11) -0.250(2) 1.2392(4) 0.138(16) Uani 0.50(3) 1 d PG A 2
H67 H -0.2373 -0.1931 1.2203 0.165 Uiso 0.50(3) 1 calc PR A 2
C68 C -0.1748(8) -0.2423(14) 1.2632(6) 0.089(8) Uani 0.50(3) 1 d PG A 2
H68 H -0.1402 -0.1802 1.2608 0.107 Uiso 0.50(3) 1 calc PR A 2
C69 C -0.1678(8) -0.3254(19) 1.2908(4) 0.051(6) Uani 0.50(3) 1 d PG A 2
H69 H -0.1284 -0.3202 1.3072 0.061 Uiso 0.50(3) 1 calc PR A 2
C70 C -0.2184(13) -0.4163(16) 1.2944(4) 0.088(8) Uani 0.50(3) 1 d PG A 2
H70 H -0.2136 -0.4731 1.3132 0.106 Uiso 0.50(3) 1 calc PR A 2
C71 C -0.2760(11) -0.4240(19) 1.2703(7) 0.099(10) Uani 0.50(3) 1 d PG A 2
H71 H -0.3106 -0.4861 1.2728 0.118 Uiso 0.50(3) 1 calc PR A 2
C72 C -0.2831(8) -0.341(3) 1.2427(5) 0.127(12) Uani 0.50(3) 1 d PG A 2
H72 H -0.3225 -0.3461 1.2263 0.152 Uiso 0.50(3) 1 calc PR A 2

loop_
_atom_site_aniso_label
_atom_site_aniso_U_11
_atom_site_aniso_U_22
_atom_site_aniso_U_33
_atom_site_aniso_U_23
_atom_site_aniso_U_13
_atom_site_aniso_U_12
C73 0.112(6) 0.098(6) 0.068(5) -0.039(4) 0.030(5) -0.046(5)
C78 0.182(11) 0.130(10) 0.045(4) -0.033(5) 0.023(6) -0.098(9)
C77 0.223(13) 0.080(7) 0.049(5) 0.002(4) -0.025(7) -0.066(8)
C76 0.118(7) 0.080(6) 0.069(5) -0.010(4) -0.023(5) -0.001(5)
C75 0.086(5) 0.064(5) 0.052(4) -0.009(3) 0.007(3) -0.016(4)
C74 0.090(5) 0.064(5) 0.063(4) -0.016(3) 0.017(4) -0.023(4)
C2 0.049(3) 0.059(4) 0.039(3) -0.001(3) 0.010(2) 0.002(3)
C7 0.033(3) 0.027(3) 0.034(2) -0.004(2) -0.005(2) 0.001(2)
C5 0.068(4) 0.039(3) 0.036(3) -0.007(2) -0.007(3) -0.017(3)
C6 0.053(4) 0.048(3) 0.041(3) -0.005(2) -0.008(3) -0.027(3)
C8 0.035(3) 0.042(3) 0.033(2) -0.007(2) -0.003(2) -0.012(2)
C9 0.053(4) 0.058(4) 0.062(4) 0.003(3) 0.009(3) 0.006(3)
C10 0.077(4) 0.054(4) 0.039(3) 0.010(3) 0.009(3) -0.001(3)
C4 0.040(3) 0.035(3) 0.032(2) -0.011(2) 0.002(2) 0.002(2)
C1 0.035(3) 0.038(3) 0.030(2) -0.004(2) 0.003(2) -0.001(2)
C3 0.050(3) 0.043(3) 0.043(3) 0.002(2) -0.012(2) 0.002(3)
C22 0.050(4) 0.052(4) 0.077(4) 0.019(3) 0.012(3) 0.014(3)
C27 0.034(3) 0.024(3) 0.032(2) 0.001(2) -0.004(2) -0.005(2)
C25 0.046(4) 0.072(4) 0.038(3) 0.030(3) -0.009(3) -0.005(3)
C26 0.051(4) 0.072(4) 0.029(3) 0.010(3) -0.004(2) -0.009(3)
C28 0.048(3) 0.046(3) 0.034(3) -0.008(2) 0.003(2) -0.003(3)
C29 0.099(5) 0.057(4) 0.057(4) -0.024(3) 0.008(3) -0.007(4)
C30 0.055(4) 0.071(4) 0.053(3) -0.003(3) 0.015(3) 0.000(3)
C24 0.036(3) 0.028(3) 0.057(3) 0.016(2) -0.004(2) 0.006(2)
C21 0.033(3) 0.033(3) 0.054(3) 0.009(2) 0.005(2) 0.012(2)
C23 0.037(3) 0.053(4) 0.075(4) 0.018(3) -0.014(3) -0.007(3)
C13 0.061(4) 0.042(3) 0.085(4) 0.011(3) 0.038(3) 0.016(3)
C17 0.033(3) 0.025(3) 0.029(2) 0.0037(19) 0.005(2) 0.003(2)
C15 0.052(4) 0.021(3) 0.070(4) 0.004(3) 0.008(3) 0.007(3)
C16 0.051(4) 0.023(3) 0.069(4) -0.008(3) 0.000(3) -0.004(3)
C18 0.035(3) 0.029(3) 0.041(3) -0.005(2) -0.001(2) 0.001(2)
C20 0.045(3) 0.060(4) 0.072(4) 0.005(3) 0.008(3) -0.008(3)
C19 0.064(4) 0.092(5) 0.041(3) -0.008(3) 0.001(3) 0.012(4)
C14 0.030(3) 0.035(3) 0.043(3) 0.012(2) -0.003(2) 0.002(2)
C11 0.026(3) 0.034(3) 0.049(3) 0.005(2) 0.002(2) 0.004(2)
C12 0.038(3) 0.054(4) 0.098(5) 0.035(3) -0.015(3) -0.001(3)
C43 0.045(3) 0.027(3) 0.062(3) 0.007(2) 0.007(3) 0.005(2)
C47 0.033(3) 0.030(3) 0.031(2) -0.001(2) -0.004(2) 0.003(2)
C45 0.051(4) 0.066(4) 0.067(4) -0.038(3) -0.007(3) 0.015(3)
C46 0.056(4) 0.061(4) 0.086(4) -0.042(3) -0.012(3) 0.004(3)
C48 0.032(3) 0.057(4) 0.063(4) -0.018(3) -0.004(3) 0.000(3)
C50 0.039(3) 0.087(5) 0.077(4) -0.005(4) -0.011(3) 0.003(3)
C49 0.048(4) 0.096(5) 0.078(4) -0.004(4) 0.001(3) -0.004(4)
C44 0.030(3) 0.037(3) 0.040(3) -0.003(2) 0.004(2) 0.006(2)
C41 0.024(3) 0.029(3) 0.041(3) 0.004(2) 0.004(2) 0.002(2)
C42 0.033(3) 0.045(3) 0.044(3) 0.006(2) 0.001(2) 0.001(2)
C32 0.056(4) 0.049(3) 0.055(3) 0.025(3) 0.003(3) -0.011(3)
C37 0.037(3) 0.029(3) 0.032(2) 0.001(2) 0.011(2) -0.003(2)
C35 0.052(3) 0.030(3) 0.056(3) -0.013(3) 0.006(3) -0.012(3)
C36 0.049(3) 0.044(3) 0.042(3) -0.010(3) -0.005(2) -0.014(3)
C38 0.040(3) 0.053(3) 0.026(2) 0.001(2) 0.000(2) -0.015(3)
C40 0.082(5) 0.100(5) 0.054(4) 0.015(4) 0.037(3) 0.005(4)
C39 0.050(4) 0.069(4) 0.054(3) 0.021(3) 0.015(3) 0.003(3)
C34 0.046(3) 0.025(3) 0.056(3) 0.013(2) 0.006(3) -0.002(2)
C31 0.034(3) 0.032(3) 0.045(3) 0.012(2) 0.006(2) 0.001(2)
C33 0.038(3) 0.052(3) 0.054(3) 0.016(3) 0.010(2) -0.009(3)
C53 0.032(3) 0.061(4) 0.038(3) -0.001(2) 0.004(2) 0.002(3)
C57 0.027(3) 0.033(3) 0.029(2) -0.001(2) 0.0031(19) -0.005(2)
C55 0.035(3) 0.053(4) 0.036(3) 0.002(2) 0.010(2) -0.009(3)
C56 0.049(3) 0.060(4) 0.030(3) 0.007(3) 0.010(2) -0.016(3)
C58 0.039(3) 0.038(3) 0.047(3) 0.017(2) 0.006(2) 0.005(2)
C60 0.053(4) 0.055(4) 0.064(4) 0.025(3) -0.012(3) -0.007(3)
C59 0.070(4) 0.049(4) 0.059(4) 0.000(3) -0.001(3) -0.001(3)
C54 0.035(3) 0.036(3) 0.041(3) -0.004(2) 0.011(2) 0.002(2)
C51 0.030(3) 0.036(3) 0.039(3) 0.002(2) 0.005(2) 0.007(2)
C52 0.047(3) 0.053(4) 0.059(3) 0.013(3) 0.017(3) 0.022(3)
N1 0.042(2) 0.024(2) 0.033(2) -0.0054(17) 0.0009(18) -0.0027(19)
N2 0.035(2) 0.035(2) 0.032(2) -0.0065(17) -0.0017(17) -0.0087(19)
N5 0.036(2) 0.038(2) 0.036(2) 0.0161(18) -0.0059(18) -0.0009(19)
N6 0.040(2) 0.042(2) 0.0265(19) 0.0046(18) -0.0049(17) -0.008(2)
N3 0.032(2) 0.020(2) 0.044(2) 0.0062(17) 0.0019(17) 0.0010(18)
N4 0.034(2) 0.024(2) 0.039(2) 0.0005(18) 0.0024(17) -0.0046(18)
N9 0.035(2) 0.040(2) 0.035(2) -0.0100(18) 0.0002(18) 0.005(2)
N10 0.031(2) 0.046(3) 0.050(2) -0.020(2) -0.0045(19) -0.001(2)
N7 0.039(2) 0.026(2) 0.043(2) -0.0041(18) 0.0024(19) -0.0060(18)
N8 0.039(2) 0.042(3) 0.030(2) -0.0027(18) 0.0010(17) -0.012(2)
N11 0.031(2) 0.039(2) 0.0235(18) 0.0017(17) 0.0048(16) -0.0037(19)
N12 0.038(2) 0.039(2) 0.027(2) 0.0053(18) 0.0045(17) -0.009(2)
Y1 0.0249(2) 0.0218(2) 0.0251(2) 0.00060(18) -0.00119(17) 0.00074(19)
Y2 0.0262(2) 0.0239(2) 0.0249(2) 0.00194(18) 0.00315(17) -0.0008(2)
O1 0.0442(19) 0.0305(17) 0.0228(15) -0.0045(13) -0.0002(13) -0.0019(15)
O3 0.0241(17) 0.0315(18) 0.0448(18) 0.0103(15) -0.0023(14) 0.0056(14)
O2 0.0271(17) 0.0259(17) 0.0379(17) 0.0056(13) 0.0040(14) 0.0044(14)
O5 0.0303(18) 0.0292(17) 0.0319(16) 0.0040(13) -0.0016(13) 0.0023(14)
O4 0.0368(18) 0.0261(17) 0.0335(16) 0.0041(14) 0.0066(14) -0.0077(15)
O6 0.0303(18) 0.0402(19) 0.0305(16) 0.0011(14) 0.0076(14) 0.0058(15)
C61 0.12(3) 0.20(3) 0.034(13) -0.022(15) 0.014(16) 0.01(2)
C62 0.093(15) 0.14(2) 0.037(15) -0.002(14) 0.042(13) -0.009(15)
C63 0.057(15) 0.072(18) 0.115(17) -0.033(13) 0.030(13) -0.011(12)
C64 0.061(17) 0.090(15) 0.106(19) -0.041(14) -0.011(13) 0.024(12)
C65 0.059(12) 0.11(2) 0.09(2) -0.042(16) 0.002(15) 0.041(14)
C66 0.08(2) 0.20(3) 0.080(19) -0.08(2) 0.005(15) 0.04(2)
C67 0.10(2) 0.26(4) 0.057(16) 0.05(2) 0.022(14) 0.10(3)
C68 0.118(19) 0.136(17) 0.021(12) 0.017(11) 0.044(12) 0.062(15)
C69 0.068(14) 0.047(12) 0.042(10) -0.002(10) 0.023(9) 0.022(10)
C70 0.09(2) 0.044(13) 0.121(16) -0.023(12) -0.027(15) 0.040(13)
C71 0.12(2) 0.073(14) 0.090(19) -0.031(12) -0.042(14) 0.044(15)
C72 0.12(2) 0.20(3) 0.067(15) 0.040(17) 0.036(16) 0.06(2)

loop_
_atom_type_symbol
_atom_type_description
_atom_type_scat_dispersion_real
_atom_type_scat_dispersion_imag
_atom_type_scat_source
C C 0.0033 0.0016 'International Tables Vol C Tables 4.2.6.8 and 6.1.1.4'
H H 0.0000 0.0000 'International Tables Vol C Tables 4.2.6.8 and 6.1.1.4'
N N 0.0061 0.0033 'International Tables Vol C Tables 4.2.6.8 and 6.1.1.4'
Y Y -2.7962 3.5667 'International Tables Vol C Tables 4.2.6.8 and 6.1.1.4'
O O 0.0106 0.0060 'International Tables Vol C Tables 4.2.6.8 and 6.1.1.4'

loop_
_geom_angle_atom_site_label_1
_geom_angle_atom_site_label_2
_geom_angle_atom_site_label_3
_geom_angle
_geom_angle_site_symmetry_1
_geom_angle_site_symmetry_3
_geom_angle_publ_flag
C74 C73 C78 120.1(9) . . ?
C74 C73 H73 120.0 . . ?
C78 C73 H73 120.0 . . ?
C77 C78 C73 118.0(10) . . ?
C77 C78 H78 121.0 . . ?
C73 C78 H78 121.0 . . ?
C78 C77 C76 122.5(11) . . ?
C78 C77 H77 118.7 . . ?
C76 C77 H77 118.7 . . ?
C77 C76 C75 119.7(9) . . ?
C77 C76 H76 120.1 . . ?
C75 C76 H76 120.1 . . ?
C74 C75 C76 118.7(7) . . ?
C74 C75 H75 120.6 . . ?
C76 C75 H75 120.6 . . ?
C75 C74 C73 120.9(7) . . ?
C75 C74 H74 119.6 . . ?
C73 C74 H74 119.6 . . ?
C1 C2 H2C 109.5 . . ?
C1 C2 H2B 109.5 . . ?
H2C C2 H2B 109.5 . . ?
C1 C2 H2A 109.5 . . ?
H2C C2 H2A 109.5 . . ?
H2B C2 H2A 109.5 . . ?
N2 C7 N1 103.0(4) . . ?
N2 C7 Y1 131.9(3) . . ?
N1 C7 Y1 119.7(3) . . ?
C6 C5 N1 107.0(4) . . ?
C6 C5 H5 126.5 . . ?
N1 C5 H5 126.5 . . ?
C5 C6 N2 106.4(4) . . ?
C5 C6 H6 126.8 . . ?
N2 C6 H6 126.8 . . ?
N2 C8 C9 110.9(4) . . ?
N2 C8 C10 109.7(4) . . ?
C9 C8 C10 112.4(4) . . ?
N2 C8 H8 107.9 . . ?
C9 C8 H8 107.9 . . ?
C10 C8 H8 107.9 . . ?
C8 C9 H9C 109.5 . . ?
C8 C9 H9B 109.5 . . ?
H9C C9 H9B 109.5 . . ?
C8 C9 H9A 109.5 . . ?
H9C C9 H9A 109.5 . . ?
H9B C9 H9A 109.5 . . ?
C8 C10 H10A 109.5 . . ?
C8 C10 H10C 109.5 . . ?
H10A C10 H10C 109.5 . . ?
C8 C10 H10B 109.5 . . ?
H10A C10 H10B 109.5 . . ?
H10C C10 H10B 109.5 . . ?
N1 C4 C1 113.5(4) . . ?
N1 C4 H4B 108.9 . . ?
C1 C4 H4B 108.9 . . ?
N1 C4 H4A 108.9 . . ?
C1 C4 H4A 108.9 . . ?
H4B C4 H4A 107.7 . . ?
O1 C1 C2 110.0(4) . . ?
O1 C1 C3 109.0(4) . . ?
C2 C1 C3 110.1(4) . . ?
O1 C1 C4 109.6(3) . . ?
C2 C1 C4 107.1(4) . . ?
C3 C1 C4 110.9(4) . . ?
C1 C3 H3B 109.5 . . ?
C1 C3 H3A 109.5 . . ?
H3B C3 H3A 109.5 . . ?
C1 C3 H3C 109.5 . . ?
H3B C3 H3C 109.5 . . ?
H3A C3 H3C 109.5 . . ?
C21 C22 H22B 109.5 . . ?
C21 C22 H22C 109.5 . . ?
H22B C22 H22C 109.5 . . ?
C21 C22 H22A 109.5 . . ?
H22B C22 H22A 109.5 . . ?
H22C C22 H22A 109.5 . . ?
N5 C27 N6 103.0(4) . . ?
N5 C27 Y1 117.7(3) . . ?
N6 C27 Y1 134.3(3) . . ?
C26 C25 N5 107.0(4) . . ?
C26 C25 H25 126.5 . . ?
N5 C25 H25 126.5 . . ?
C25 C26 N6 106.6(5) . . ?
C25 C26 H26 126.7 . . ?
N6 C26 H26 126.7 . . ?
N6 C28 C30 110.4(4) . . ?
N6 C28 C29 110.0(4) . . ?
C30 C28 C29 111.9(4) . . ?
N6 C28 H28 108.1 . . ?
C30 C28 H28 108.1 . . ?
C29 C28 H28 108.1 . . ?
C28 C29 H29C 109.5 . . ?
C28 C29 H29A 109.5 . . ?
H29C C29 H29A 109.5 . . ?
C28 C29 H29B 109.5 . . ?
H29C C29 H29B 109.5 . . ?
H29A C29 H29B 109.5 . . ?
C28 C30 H30A 109.5 . . ?
C28 C30 H30B 109.5 . . ?
H30A C30 H30B 109.5 . . ?
C28 C30 H30C 109.5 . . ?
H30A C30 H30C 109.5 . . ?
H30B C30 H30C 109.5 . . ?
N5 C24 C21 113.5(4) . . ?
N5 C24 H24A 108.9 . . ?
C21 C24 H24A 108.9 . . ?
N5 C24 H24B 108.9 . . ?
C21 C24 H24B 108.9 . . ?
H24A C24 H24B 107.7 . . ?
O3 C21 C23 110.7(4) . . ?
O3 C21 C24 109.2(4) . . ?
C23 C21 C24 109.7(4) . . ?
O3 C21 C22 110.2(4) . . ?
C23 C21 C22 111.1(4) . . ?
C24 C21 C22 105.9(4) . . ?
C21 C23 H23C 109.5 . . ?
C21 C23 H23B 109.5 . . ?
H23C C23 H23B 109.5 . . ?
C21 C23 H23A 109.5 . . ?
H23C C23 H23A 109.5 . . ?
H23B C23 H23A 109.5 . . ?
C11 C13 H13A 109.5 . . ?
C11 C13 H13B 109.5 . . ?
H13A C13 H13B 109.5 . . ?
C11 C13 H13C 109.5 . . ?
H13A C13 H13C 109.5 . . ?
H13B C13 H13C 109.5 . . ?
N4 C17 N3 103.5(3) . . ?
N4 C17 Y1 137.1(3) . . ?
N3 C17 Y1 117.3(3) . . ?
C16 C15 N3 107.0(4) . . ?
C16 C15 H15 126.5 . . ?
N3 C15 H15 126.5 . . ?
C15 C16 N4 107.1(4) . . ?
C15 C16 H16 126.4 . . ?
N4 C16 H16 126.4 . . ?
N4 C18 C19 110.2(4) . . ?
N4 C18 C20 110.3(4) . . ?
C19 C18 C20 113.2(4) . . ?
N4 C18 H18 107.6 . . ?
C19 C18 H18 107.6 . . ?
C20 C18 H18 107.6 . . ?
C18 C20 H20A 109.5 . . ?
C18 C20 H20B 109.5 . . ?
H20A C20 H20B 109.5 . . ?
C18 C20 H20C 109.5 . . ?
H20A C20 H20C 109.5 . . ?
H20B C20 H20C 109.5 . . ?
C18 C19 H19C 109.5 . . ?
C18 C19 H19B 109.5 . . ?
H19C C19 H19B 109.5 . . ?
C18 C19 H19A 109.5 . . ?
H19C C19 H19A 109.5 . . ?
H19B C19 H19A 109.5 . . ?
N3 C14 C11 112.2(4) . . ?
N3 C14 H14A 109.2 . . ?
C11 C14 H14A 109.2 . . ?
N3 C14 H14B 109.2 . . ?
C11 C14 H14B 109.2 . . ?
H14A C14 H14B 107.9 . . ?
O2 C11 C12 110.1(4) . . ?
O2 C11 C14 110.9(4) . . ?
C12 C11 C14 107.1(4) . . ?
O2 C11 C13 109.4(4) . . ?
C12 C11 C13 109.6(4) . . ?
C14 C11 C13 109.6(4) . . ?
C11 C12 H12B 109.5 . . ?
C11 C12 H12A 109.5 . . ?
H12B C12 H12A 109.5 . . ?
C11 C12 H12C 109.5 . . ?
H12B C12 H12C 109.5 . . ?
H12A C12 H12C 109.5 . . ?
C41 C43 H43B 109.5 . . ?
C41 C43 H43C 109.5 . . ?
H43B C43 H43C 109.5 . . ?
C41 C43 H43A 109.5 . . ?
H43B C43 H43A 109.5 . . ?
H43C C43 H43A 109.5 . . ?
N9 C47 N10 103.5(4) . . ?
N9 C47 Y2 116.2(3) . . ?
N10 C47 Y2 139.2(3) . . ?
C46 C45 N9 106.5(5) . . ?
C46 C45 H45 126.8 . . ?
N9 C45 H45 126.8 . . ?
C45 C46 N10 107.0(5) . . ?
C45 C46 H46 126.5 . . ?
N10 C46 H46 126.5 . . ?
N10 C48 C49 111.2(5) . . ?
N10 C48 C50 112.0(4) . . ?
C49 C48 C50 112.1(5) . . ?
N10 C48 H48 107.1 . . ?
C49 C48 H48 107.1 . . ?
C50 C48 H48 107.1 . . ?
C48 C50 H50B 109.5 . . ?
C48 C50 H50C 109.5 . . ?
H50B C50 H50C 109.5 . . ?
C48 C50 H50A 109.5 . . ?
H50B C50 H50A 109.5 . . ?
H50C C50 H50A 109.5 . . ?
C48 C49 H49C 109.5 . . ?
C48 C49 H49B 109.5 . . ?
H49C C49 H49B 109.5 . . ?
C48 C49 H49A 109.5 . . ?
H49C C49 H49A 109.5 . . ?
H49B C49 H49A 109.5 . . ?
N9 C44 C41 113.2(4) . . ?
N9 C44 H44A 108.9 . . ?
C41 C44 H44A 108.9 . . ?
N9 C44 H44B 108.9 . . ?
C41 C44 H44B 108.9 . . ?
H44A C44 H44B 107.7 . . ?
O5 C41 C42 110.1(4) . . ?
O5 C41 C43 109.3(4) . . ?
C42 C41 C43 110.8(4) . . ?
O5 C41 C44 110.2(3) . . ?
C42 C41 C44 106.4(4) . . ?
C43 C41 C44 109.9(4) . . ?
C41 C42 H42C 109.5 . . ?
C41 C42 H42A 109.5 . . ?
H42C C42 H42A 109.5 . . ?
C41 C42 H42B 109.5 . . ?
H42C C42 H42B 109.5 . . ?
H42A C42 H42B 109.5 . . ?
C31 C32 H32B 109.5 . . ?
C31 C32 H32C 109.5 . . ?
H32B C32 H32C 109.5 . . ?
C31 C32 H32A 109.5 . . ?
H32B C32 H32A 109.5 . . ?
H32C C32 H32A 109.5 . . ?
N7 C37 N8 103.4(4) . . ?
N7 C37 Y2 118.8(3) . . ?
N8 C37 Y2 134.7(3) . . ?
C36 C35 N7 106.2(4) . . ?
C36 C35 H35 126.9 . . ?
N7 C35 H35 126.9 . . ?
C35 C36 N8 107.2(4) . . ?
C35 C36 H36 126.4 . . ?
N8 C36 H36 126.4 . . ?
N8 C38 C39 111.0(4) . . ?
N8 C38 C40 110.9(4) . . ?
C39 C38 C40 112.2(4) . . ?
N8 C38 H38 107.5 . . ?
C39 C38 H38 107.5 . . ?
C40 C38 H38 107.5 . . ?
C38 C40 H40C 109.5 . . ?
C38 C40 H40B 109.5 . . ?
H40C C40 H40B 109.5 . . ?
C38 C40 H40A 109.5 . . ?
H40C C40 H40A 109.5 . . ?
H40B C40 H40A 109.5 . . ?
C38 C39 H39C 109.5 . . ?
C38 C39 H39B 109.5 . . ?
H39C C39 H39B 109.5 . . ?
C38 C39 H39A 109.5 . . ?
H39C C39 H39A 109.5 . . ?
H39B C39 H39A 109.5 . . ?
N7 C34 C31 112.2(4) . . ?
N7 C34 H34B 109.2 . . ?
C31 C34 H34B 109.2 . . ?
N7 C34 H34A 109.2 . . ?
C31 C34 H34A 109.2 . . ?
H34B C34 H34A 107.9 . . ?
O4 C31 C33 110.6(4) . . ?
O4 C31 C34 110.3(4) . . ?
C33 C31 C34 110.7(4) . . ?
O4 C31 C32 109.4(4) . . ?
C33 C31 C32 109.5(4) . . ?
C34 C31 C32 106.3(4) . . ?
C31 C33 H33B 109.5 . . ?
C31 C33 H33A 109.5 . . ?
H33B C33 H33A 109.5 . . ?
C31 C33 H33C 109.5 . . ?
H33B C33 H33C 109.5 . . ?
H33A C33 H33C 109.5 . . ?
C51 C53 H53C 109.5 . . ?
C51 C53 H53A 109.5 . . ?
H53C C53 H53A 109.5 . . ?
C51 C53 H53B 109.5 . . ?
H53C C53 H53B 109.5 . . ?
H53A C53 H53B 109.5 . . ?
N11 C57 N12 103.1(4) . . ?
N11 C57 Y2 119.4(3) . . ?
N12 C57 Y2 137.3(3) . . ?
C56 C55 N11 107.4(4) . . ?
C56 C55 H55 126.3 . . ?
N11 C55 H55 126.3 . . ?
C55 C56 N12 106.4(4) . . ?
C55 C56 H56 126.8 . . ?
N12 C56 H56 126.8 . . ?
N12 C58 C60 110.6(4) . . ?
N12 C58 C59 110.0(4) . . ?
C60 C58 C59 111.9(4) . . ?
N12 C58 H58 108.1 . . ?
C60 C58 H58 108.1 . . ?
C59 C58 H58 108.1 . . ?
C58 C60 H60B 109.5 . . ?
C58 C60 H60A 109.5 . . ?
H60B C60 H60A 109.5 . . ?
C58 C60 H60C 109.5 . . ?
H60B C60 H60C 109.5 . . ?
H60A C60 H60C 109.5 . . ?
C58 C59 H59A 109.5 . . ?
C58 C59 H59B 109.5 . . ?
H59A C59 H59B 109.5 . . ?
C58 C59 H59C 109.5 . . ?
H59A C59 H59C 109.5 . . ?
H59B C59 H59C 109.5 . . ?
N11 C54 C51 115.1(4) . . ?
N11 C54 H54A 108.5 . . ?
C51 C54 H54A 108.5 . . ?
N11 C54 H54B 108.5 . . ?
C51 C54 H54B 108.5 . . ?
H54A C54 H54B 107.5 . . ?
O6 C51 C53 110.7(4) . . ?
O6 C51 C52 110.1(4) . . ?
C53 C51 C52 110.5(4) . . ?
O6 C51 C54 109.7(3) . . ?
C53 C51 C54 109.7(4) . . ?
C52 C51 C54 106.0(4) . . ?
C51 C52 H52C 109.5 . . ?
C51 C52 H52B 109.5 . . ?
H52C C52 H52B 109.5 . . ?
C51 C52 H52A 109.5 . . ?
H52C C52 H52A 109.5 . . ?
H52B C52 H52A 109.5 . . ?
C7 N1 C5 111.7(4) . . ?
C7 N1 C4 123.0(4) . . ?
C5 N1 C4 125.3(4) . . ?
C7 N2 C6 112.0(4) . . ?
C7 N2 C8 122.6(4) . . ?
C6 N2 C8 125.4(4) . . ?
C27 N5 C25 111.7(4) . . ?
C27 N5 C24 123.4(4) . . ?
C25 N5 C24 124.9(4) . . ?
C27 N6 C26 111.6(4) . . ?
C27 N6 C28 123.1(4) . . ?
C26 N6 C28 125.2(4) . . ?
C17 N3 C15 111.2(4) . . ?
C17 N3 C14 122.5(4) . . ?
C15 N3 C14 126.3(4) . . ?
C17 N4 C16 111.2(4) . . ?
C17 N4 C18 122.9(4) . . ?
C16 N4 C18 125.9(4) . . ?
C47 N9 C45 111.8(4) . . ?
C47 N9 C44 122.9(4) . . ?
C45 N9 C44 125.3(4) . . ?
C47 N10 C46 111.2(4) . . ?
C47 N10 C48 123.4(4) . . ?
C46 N10 C48 125.4(4) . . ?
C37 N7 C35 112.0(4) . . ?
C37 N7 C34 123.3(4) . . ?
C35 N7 C34 124.5(4) . . ?
C37 N8 C36 111.2(4) . . ?
C37 N8 C38 123.1(4) . . ?
C36 N8 C38 125.7(4) . . ?
C57 N11 C55 111.6(4) . . ?
C57 N11 C54 123.6(4) . . ?
C55 N11 C54 124.8(4) . . ?
C57 N12 C56 111.5(4) . . ?
C57 N12 C58 122.9(4) . . ?
C56 N12 C58 125.6(4) . . ?
O1 Y1 O3 100.29(11) . . ?
O1 Y1 O2 101.36(11) . . ?
O3 Y1 O2 156.07(11) . . ?
O1 Y1 C17 91.00(12) . . ?
O3 Y1 C17 95.23(13) . . ?
O2 Y1 C17 74.37(12) . . ?
O1 Y1 C7 75.21(13) . . ?
O3 Y1 C7 104.59(12) . . ?
O2 Y1 C7 90.72(13) . . ?
C17 Y1 C7 157.48(13) . . ?
O1 Y1 C27 162.05(12) . . ?
O3 Y1 C27 74.92(13) . . ?
O2 Y1 C27 87.28(12) . . ?
C17 Y1 C27 106.57(13) . . ?
C7 Y1 C27 89.10(13) . . ?
O4 Y2 O6 99.83(11) . . ?
O4 Y2 O5 99.44(11) . . ?
O6 Y2 O5 159.74(11) . . ?
O4 Y2 C47 95.56(13) . . ?
O6 Y2 C47 96.91(13) . . ?
O5 Y2 C47 75.01(12) . . ?
O4 Y2 C37 77.33(12) . . ?
O6 Y2 C37 98.59(13) . . ?
O5 Y2 C37 91.67(12) . . ?
C47 Y2 C37 163.84(14) . . ?
O4 Y2 C57 161.25(13) . . ?
O6 Y2 C57 75.57(12) . . ?
O5 Y2 C57 88.01(13) . . ?
C47 Y2 C57 103.00(14) . . ?
C37 Y2 C57 85.32(13) . . ?
C1 O1 Y1 144.8(3) . . ?
C21 O3 Y1 143.9(3) . . ?
C11 O2 Y1 135.5(3) . . ?
C41 O5 Y2 134.0(2) . . ?
C31 O4 Y2 139.8(3) . . ?
C51 O6 Y2 141.8(3) . . ?
C62 C61 C66 120.0 . . ?
C62 C61 H61 120.0 . . ?
C66 C61 H61 120.0 . . ?
C63 C62 C61 120.0 . . ?
C63 C62 H62 120.0 . . ?
C61 C62 H62 120.0 . . ?
C62 C63 C64 120.0 . . ?
C62 C63 H63 120.0 . . ?
C64 C63 H63 120.0 . . ?
C65 C64 C63 120.0 . . ?
C65 C64 H64 120.0 . . ?
C63 C64 H64 120.0 . . ?
C64 C65 C66 120.0 . . ?
C64 C65 H65 120.0 . . ?
C66 C65 H65 120.0 . . ?
C65 C66 C61 120.0 . . ?
C65 C66 H66 120.0 . . ?
C61 C66 H66 120.0 . . ?
C68 C67 C72 120.0 . . ?
C68 C67 H67 120.0 . . ?
C72 C67 H67 120.0 . . ?
C69 C68 C67 120.0 . . ?
C69 C68 H68 120.0 . . ?
C67 C68 H68 120.0 . . ?
C68 C69 C70 120.0 . . ?
C68 C69 H69 120.0 . . ?
C70 C69 H69 120.0 . . ?
C69 C70 C71 120.0 . . ?
C69 C70 H70 120.0 . . ?
C71 C70 H70 120.0 . . ?
C70 C71 C72 120.0 . . ?
C70 C71 H71 120.0 . . ?
C72 C71 H71 120.0 . . ?
C71 C72 C67 120.0 . . ?
C71 C72 H72 120.0 . . ?
C67 C72 H72 120.0 . . ?

loop_
_geom_bond_atom_site_label_1
_geom_bond_atom_site_label_2
_geom_bond_distance
_geom_bond_site_symmetry_2
_geom_bond_publ_flag
C73 C74 1.370(9) . ?
C73 C78 1.395(12) . ?
C73 H73 0.9500 . ?
C78 C77 1.344(12) . ?
C78 H78 0.9500 . ?
C77 C76 1.366(11) . ?
C77 H77 0.9500 . ?
C76 C75 1.376(9) . ?
C76 H76 0.9500 . ?
C75 C74 1.370(8) . ?
C75 H75 0.9500 . ?
C74 H74 0.9500 . ?
C2 C1 1.522(6) . ?
C2 H2C 0.9800 . ?
C2 H2B 0.9800 . ?
C2 H2A 0.9800 . ?
C7 N2 1.359(5) . ?
C7 N1 1.364(5) . ?
C7 Y1 2.594(4) . ?
C5 C6 1.339(7) . ?
C5 N1 1.374(6) . ?
C5 H5 0.9500 . ?
C6 N2 1.378(5) . ?
C6 H6 0.9500 . ?
C8 N2 1.469(5) . ?
C8 C9 1.509(6) . ?
C8 C10 1.519(6) . ?
C8 H8 1.0000 . ?
C9 H9C 0.9800 . ?
C9 H9B 0.9800 . ?
C9 H9A 0.9800 . ?
C10 H10A 0.9800 . ?
C10 H10C 0.9800 . ?
C10 H10B 0.9800 . ?
C4 N1 1.454(6) . ?
C4 C1 1.537(6) . ?
C4 H4B 0.9900 . ?
C4 H4A 0.9900 . ?
C1 O1 1.381(5) . ?
C1 C3 1.533(6) . ?
C3 H3B 0.9800 . ?
C3 H3A 0.9800 . ?
C3 H3C 0.9800 . ?
C22 C21 1.538(7) . ?
C22 H22B 0.9800 . ?
C22 H22C 0.9800 . ?
C22 H22A 0.9800 . ?
C27 N5 1.357(5) . ?
C27 N6 1.365(5) . ?
C27 Y1 2.644(4) . ?
C25 C26 1.330(7) . ?
C25 N5 1.383(6) . ?
C25 H25 0.9500 . ?
C26 N6 1.386(5) . ?
C26 H26 0.9500 . ?
C28 N6 1.459(6) . ?
C28 C30 1.514(7) . ?
C28 C29 1.539(7) . ?
C28 H28 1.0000 . ?
C29 H29C 0.9800 . ?
C29 H29A 0.9800 . ?
C29 H29B 0.9800 . ?
C30 H30A 0.9800 . ?
C30 H30B 0.9800 . ?
C30 H30C 0.9800 . ?
C24 N5 1.452(6) . ?
C24 C21 1.537(6) . ?
C24 H24A 0.9900 . ?
C24 H24B 0.9900 . ?
C21 O3 1.391(5) . ?
C21 C23 1.529(6) . ?
C23 H23C 0.9800 . ?
C23 H23B 0.9800 . ?
C23 H23A 0.9800 . ?
C13 C11 1.539(7) . ?
C13 H13A 0.9800 . ?
C13 H13B 0.9800 . ?
C13 H13C 0.9800 . ?
C17 N4 1.354(5) . ?
C17 N3 1.361(5) . ?
C17 Y1 2.570(4) . ?
C15 C16 1.322(6) . ?
C15 N3 1.378(6) . ?
C15 H15 0.9500 . ?
C16 N4 1.381(6) . ?
C16 H16 0.9500 . ?
C18 N4 1.475(5) . ?
C18 C19 1.501(6) . ?
C18 C20 1.520(7) . ?
C18 H18 1.0000 . ?
C20 H20A 0.9800 . ?
C20 H20B 0.9800 . ?
C20 H20C 0.9800 . ?
C19 H19C 0.9800 . ?
C19 H19B 0.9800 . ?
C19 H19A 0.9800 . ?
C14 N3 1.454(5) . ?
C14 C11 1.538(6) . ?
C14 H14A 0.9900 . ?
C14 H14B 0.9900 . ?
C11 O2 1.385(5) . ?
C11 C12 1.533(6) . ?
C12 H12B 0.9800 . ?
C12 H12A 0.9800 . ?
C12 H12C 0.9800 . ?
C43 C41 1.524(6) . ?
C43 H43B 0.9800 . ?
C43 H43C 0.9800 . ?
C43 H43A 0.9800 . ?
C47 N9 1.351(5) . ?
C47 N10 1.354(5) . ?
C47 Y2 2.561(4) . ?
C45 C46 1.338(7) . ?
C45 N9 1.365(6) . ?
C45 H45 0.9500 . ?
C46 N10 1.370(6) . ?
C46 H46 0.9500 . ?
C48 N10 1.463(6) . ?
C48 C49 1.500(8) . ?
C48 C50 1.511(7) . ?
C48 H48 1.0000 . ?
C50 H50B 0.9800 . ?
C50 H50C 0.9800 . ?
C50 H50A 0.9800 . ?
C49 H49C 0.9800 . ?
C49 H49B 0.9800 . ?
C49 H49A 0.9800 . ?
C44 N9 1.459(5) . ?
C44 C41 1.549(6) . ?
C44 H44A 0.9900 . ?
C44 H44B 0.9900 . ?
C41 O5 1.389(5) . ?
C41 C42 1.524(6) . ?
C42 H42C 0.9800 . ?
C42 H42A 0.9800 . ?
C42 H42B 0.9800 . ?
C32 C31 1.549(6) . ?
C32 H32B 0.9800 . ?
C32 H32C 0.9800 . ?
C32 H32A 0.9800 . ?
C37 N7 1.350(5) . ?
C37 N8 1.359(5) . ?
C37 Y2 2.562(4) . ?
C35 C36 1.333(7) . ?
C35 N7 1.381(5) . ?
C35 H35 0.9500 . ?
C36 N8 1.379(5) . ?
C36 H36 0.9500 . ?
C38 N8 1.472(6) . ?
C38 C39 1.501(6) . ?
C38 C40 1.503(7) . ?
C38 H38 1.0000 . ?
C40 H40C 0.9800 . ?
C40 H40B 0.9800 . ?
C40 H40A 0.9800 . ?
C39 H39C 0.9800 . ?
C39 H39B 0.9800 . ?
C39 H39A 0.9800 . ?
C34 N7 1.463(6) . ?
C34 C31 1.541(7) . ?
C34 H34B 0.9900 . ?
C34 H34A 0.9900 . ?
C31 O4 1.375(5) . ?
C31 C33 1.527(6) . ?
C33 H33B 0.9800 . ?
C33 H33A 0.9800 . ?
C33 H33C 0.9800 . ?
C53 C51 1.529(6) . ?
C53 H53C 0.9800 . ?
C53 H53A 0.9800 . ?
C53 H53B 0.9800 . ?
C57 N11 1.365(5) . ?
C57 N12 1.365(5) . ?
C57 Y2 2.594(4) . ?
C55 C56 1.341(6) . ?
C55 N11 1.365(5) . ?
C55 H55 0.9500 . ?
C56 N12 1.378(6) . ?
C56 H56 0.9500 . ?
C58 N12 1.473(6) . ?
C58 C60 1.514(6) . ?
C58 C59 1.527(7) . ?
C58 H58 1.0000 . ?
C60 H60B 0.9800 . ?
C60 H60A 0.9800 . ?
C60 H60C 0.9800 . ?
C59 H59A 0.9800 . ?
C59 H59B 0.9800 . ?
C59 H59C 0.9800 . ?
C54 N11 1.461(5) . ?
C54 C51 1.540(6) . ?
C54 H54A 0.9900 . ?
C54 H54B 0.9900 . ?
C51 O6 1.376(5) . ?
C51 C52 1.536(6) . ?
C52 H52C 0.9800 . ?
C52 H52B 0.9800 . ?
C52 H52A 0.9800 . ?
Y1 O1 2.118(3) . ?
Y1 O3 2.143(3) . ?
Y1 O2 2.179(3) . ?
Y2 O4 2.115(3) . ?
Y2 O6 2.161(3) . ?
Y2 O5 2.177(3) . ?
C61 C62 1.3900 . ?
C61 C66 1.3900 . ?
C61 H61 0.9500 . ?
C62 C63 1.3900 . ?
C62 H62 0.9500 . ?
C63 C64 1.3900 . ?
C63 H63 0.9500 . ?
C64 C65 1.3900 . ?
C64 H64 0.9500 . ?
C65 C66 1.3900 . ?
C65 H65 0.9500 . ?
C66 H66 0.9500 . ?
C67 C68 1.3900 . ?
C67 C72 1.3900 . ?
C67 H67 0.9500 . ?
C68 C69 1.3900 . ?
C68 H68 0.9500 . ?
C69 C70 1.3900 . ?
C69 H69 0.9500 . ?
C70 C71 1.3900 . ?
C70 H70 0.9500 . ?
C71 C72 1.3900 . ?
C71 H71 0.9500 . ?
C72 H72 0.9500 . ?

loop_
_geom_torsion_atom_site_label_1
_geom_torsion_atom_site_label_2
_geom_torsion_atom_site_label_3
_geom_torsion_atom_site_label_4
_geom_torsion
_geom_torsion_site_symmetry_1
_geom_torsion_site_symmetry_2
_geom_torsion_site_symmetry_3
_geom_torsion_site_symmetry_4
_geom_torsion_publ_flag
C74 C73 C78 C77 -1.0(11) . . . . ?
C73 C78 C77 C76 2.0(12) . . . . ?
C78 C77 C76 C75 -1.3(11) . . . . ?
C77 C76 C75 C74 -0.5(9) . . . . ?
C76 C75 C74 C73 1.5(9) . . . . ?
C78 C73 C74 C75 -0.8(10) . . . . ?
N1 C5 C6 N2 -0.4(6) . . . . ?
N1 C4 C1 O1 -59.3(5) . . . . ?
N1 C4 C1 C2 -178.7(3) . . . . ?
N1 C4 C1 C3 61.1(5) . . . . ?
N5 C25 C26 N6 2.0(6) . . . . ?
N5 C24 C21 O3 58.8(5) . . . . ?
N5 C24 C21 C23 -62.6(5) . . . . ?
N5 C24 C21 C22 177.4(4) . . . . ?
N3 C15 C16 N4 -0.2(6) . . . . ?
N3 C14 C11 O2 58.4(5) . . . . ?
N3 C14 C11 C12 178.5(4) . . . . ?
N3 C14 C11 C13 -62.5(5) . . . . ?
N9 C45 C46 N10 0.5(7) . . . . ?
N9 C44 C41 O5 57.9(5) . . . . ?
N9 C44 C41 C42 177.3(4) . . . . ?
N9 C44 C41 C43 -62.6(5) . . . . ?
N7 C35 C36 N8 -0.2(6) . . . . ?
N7 C34 C31 O4 -66.3(5) . . . . ?
N7 C34 C31 C33 56.4(5) . . . . ?
N7 C34 C31 C32 175.2(4) . . . . ?
N11 C55 C56 N12 0.5(5) . . . . ?
N11 C54 C51 O6 62.2(5) . . . . ?
N11 C54 C51 C53 -59.7(5) . . . . ?
N11 C54 C51 C52 -179.0(4) . . . . ?
N2 C7 N1 C5 -1.1(5) . . . . ?
Y1 C7 N1 C5 155.8(3) . . . . ?
N2 C7 N1 C4 -177.7(4) . . . . ?
Y1 C7 N1 C4 -20.8(5) . . . . ?
C6 C5 N1 C7 1.0(5) . . . . ?
C6 C5 N1 C4 177.5(4) . . . . ?
C1 C4 N1 C7 66.8(5) . . . . ?
C1 C4 N1 C5 -109.4(5) . . . . ?
N1 C7 N2 C6 0.8(5) . . . . ?
Y1 C7 N2 C6 -151.9(3) . . . . ?
N1 C7 N2 C8 180.0(4) . . . . ?
Y1 C7 N2 C8 27.2(6) . . . . ?
C5 C6 N2 C7 -0.3(6) . . . . ?
C5 C6 N2 C8 -179.4(4) . . . . ?
C9 C8 N2 C7 -112.0(5) . . . . ?
C10 C8 N2 C7 123.3(4) . . . . ?
C9 C8 N2 C6 67.0(6) . . . . ?
C10 C8 N2 C6 -57.7(6) . . . . ?
N6 C27 N5 C25 1.3(5) . . . . ?
Y1 C27 N5 C25 -157.2(3) . . . . ?
N6 C27 N5 C24 -177.9(4) . . . . ?
Y1 C27 N5 C24 23.7(5) . . . . ?
C26 C25 N5 C27 -2.1(6) . . . . ?
C26 C25 N5 C24 177.0(4) . . . . ?
C21 C24 N5 C27 -71.2(5) . . . . ?
C21 C24 N5 C25 109.8(5) . . . . ?
N5 C27 N6 C26 0.0(5) . . . . ?
Y1 C27 N6 C26 153.0(4) . . . . ?
N5 C27 N6 C28 176.3(4) . . . . ?
Y1 C27 N6 C28 -30.7(6) . . . . ?
C25 C26 N6 C27 -1.3(6) . . . . ?
C25 C26 N6 C28 -177.5(4) . . . . ?
C30 C28 N6 C27 -116.0(5) . . . . ?
C29 C28 N6 C27 120.0(5) . . . . ?
C30 C28 N6 C26 59.8(6) . . . . ?
C29 C28 N6 C26 -64.2(6) . . . . ?
N4 C17 N3 C15 0.5(5) . . . . ?
Y1 C17 N3 C15 -165.9(3) . . . . ?
N4 C17 N3 C14 177.8(4) . . . . ?
Y1 C17 N3 C14 11.3(5) . . . . ?
C16 C15 N3 C17 -0.2(6) . . . . ?
C16 C15 N3 C14 -177.4(4) . . . . ?
C11 C14 N3 C17 -68.2(5) . . . . ?
C11 C14 N3 C15 108.6(5) . . . . ?
N3 C17 N4 C16 -0.6(5) . . . . ?
Y1 C17 N4 C16 161.6(4) . . . . ?
N3 C17 N4 C18 -178.9(4) . . . . ?
Y1 C17 N4 C18 -16.7(7) . . . . ?
C15 C16 N4 C17 0.5(6) . . . . ?
C15 C16 N4 C18 178.7(4) . . . . ?
C19 C18 N4 C17 106.1(5) . . . . ?
C20 C18 N4 C17 -128.1(4) . . . . ?
C19 C18 N4 C16 -71.9(6) . . . . ?
C20 C18 N4 C16 53.9(6) . . . . ?
N10 C47 N9 C45 -0.1(5) . . . . ?
Y2 C47 N9 C45 -170.6(3) . . . . ?
N10 C47 N9 C44 178.2(4) . . . . ?
Y2 C47 N9 C44 7.8(5) . . . . ?
C46 C45 N9 C47 -0.2(7) . . . . ?
C46 C45 N9 C44 -178.5(5) . . . . ?
C41 C44 N9 C47 -66.7(5) . . . . ?
C41 C44 N9 C45 111.4(5) . . . . ?
N9 C47 N10 C46 0.4(6) . . . . ?
Y2 C47 N10 C46 167.3(4) . . . . ?
N9 C47 N10 C48 178.0(4) . . . . ?
Y2 C47 N10 C48 -15.1(7) . . . . ?
C45 C46 N10 C47 -0.6(7) . . . . ?
C45 C46 N10 C48 -178.1(5) . . . . ?
C49 C48 N10 C47 111.4(5) . . . . ?
C50 C48 N10 C47 -122.3(5) . . . . ?
C49 C48 N10 C46 -71.3(7) . . . . ?
C50 C48 N10 C46 54.9(7) . . . . ?
N8 C37 N7 C35 0.0(5) . . . . ?
Y2 C37 N7 C35 163.0(3) . . . . ?
N8 C37 N7 C34 -174.5(4) . . . . ?
Y2 C37 N7 C34 -11.5(6) . . . . ?
C36 C35 N7 C37 0.1(6) . . . . ?
C36 C35 N7 C34 174.6(4) . . . . ?
C31 C34 N7 C37 63.7(6) . . . . ?
C31 C34 N7 C35 -110.1(5) . . . . ?
N7 C37 N8 C36 -0.1(5) . . . . ?
Y2 C37 N8 C36 -159.0(4) . . . . ?
N7 C37 N8 C38 178.2(4) . . . . ?
Y2 C37 N8 C38 19.3(7) . . . . ?
C35 C36 N8 C37 0.2(6) . . . . ?
C35 C36 N8 C38 -178.0(4) . . . . ?
C39 C38 N8 C37 -118.2(5) . . . . ?
C40 C38 N8 C37 116.3(5) . . . . ?
C39 C38 N8 C36 59.8(6) . . . . ?
C40 C38 N8 C36 -65.7(6) . . . . ?
N12 C57 N11 C55 0.4(5) . . . . ?
Y2 C57 N11 C55 -175.1(3) . . . . ?
N12 C57 N11 C54 -177.9(4) . . . . ?
Y2 C57 N11 C54 6.6(5) . . . . ?
C56 C55 N11 C57 -0.6(5) . . . . ?
C56 C55 N11 C54 177.7(4) . . . . ?
C51 C54 N11 C57 -59.4(5) . . . . ?
C51 C54 N11 C55 122.5(5) . . . . ?
N11 C57 N12 C56 -0.1(5) . . . . ?
Y2 C57 N12 C56 174.1(3) . . . . ?
N11 C57 N12 C58 178.7(4) . . . . ?
Y2 C57 N12 C58 -7.1(6) . . . . ?
C55 C56 N12 C57 -0.3(5) . . . . ?
C55 C56 N12 C58 -179.0(4) . . . . ?
C60 C58 N12 C57 -125.7(4) . . . . ?
C59 C58 N12 C57 110.2(5) . . . . ?
C60 C58 N12 C56 52.8(6) . . . . ?
C59 C58 N12 C56 -71.3(5) . . . . ?
N4 C17 Y1 O1 129.3(4) . . . . ?
N3 C17 Y1 O1 -70.2(3) . . . . ?
N4 C17 Y1 O3 28.9(4) . . . . ?
N3 C17 Y1 O3 -170.7(3) . . . . ?
N4 C17 Y1 O2 -129.1(5) . . . . ?
N3 C17 Y1 O2 31.3(3) . . . . ?
N4 C17 Y1 C7 -179.3(4) . . . . ?
N3 C17 Y1 C7 -18.9(6) . . . . ?
N4 C17 Y1 C27 -46.9(5) . . . . ?
N3 C17 Y1 C27 113.5(3) . . . . ?
N2 C7 Y1 O1 133.8(4) . . . . ?
N1 C7 Y1 O1 -15.2(3) . . . . ?
N2 C7 Y1 O3 -129.2(4) . . . . ?
N1 C7 Y1 O3 81.8(3) . . . . ?
N2 C7 Y1 O2 32.3(4) . . . . ?
N1 C7 Y1 O2 -116.8(3) . . . . ?
N2 C7 Y1 C17 79.9(5) . . . . ?
N1 C7 Y1 C17 -69.1(5) . . . . ?
N2 C7 Y1 C27 -55.0(4) . . . . ?
N1 C7 Y1 C27 155.9(3) . . . . ?
N5 C27 Y1 O1 -61.0(6) . . . . ?
N6 C27 Y1 O1 149.0(4) . . . . ?
N5 C27 Y1 O3 15.6(3) . . . . ?
N6 C27 Y1 O3 -134.4(4) . . . . ?
N5 C27 Y1 O2 179.5(3) . . . . ?
N6 C27 Y1 O2 29.5(4) . . . . ?
N5 C27 Y1 C17 106.7(3) . . . . ?
N6 C27 Y1 C17 -43.3(4) . . . . ?
N5 C27 Y1 C7 -89.7(3) . . . . ?
N6 C27 Y1 C7 120.2(4) . . . . ?
N9 C47 Y2 O4 -63.8(3) . . . . ?
N10 C47 Y2 O4 130.5(5) . . . . ?
N9 C47 Y2 O6 -164.4(3) . . . . ?
N10 C47 Y2 O6 29.8(5) . . . . ?
N9 C47 Y2 O5 34.5(3) . . . . ?
N10 C47 Y2 O5 -131.2(5) . . . . ?
N9 C47 Y2 C37 -0.9(7) . . . . ?
N10 C47 Y2 C37 -166.6(5) . . . . ?
N9 C47 Y2 C57 118.9(3) . . . . ?
N10 C47 Y2 C57 -46.9(5) . . . . ?
N7 C37 Y2 O4 -22.6(3) . . . . ?
N8 C37 Y2 O4 133.8(4) . . . . ?
N7 C37 Y2 O6 75.6(3) . . . . ?
N8 C37 Y2 O6 -128.0(4) . . . . ?
N7 C37 Y2 O5 -121.9(3) . . . . ?
N8 C37 Y2 O5 34.5(4) . . . . ?
N7 C37 Y2 C47 -87.9(6) . . . . ?
N8 C37 Y2 C47 68.5(7) . . . . ?
N7 C37 Y2 C57 150.2(4) . . . . ?
N8 C37 Y2 C57 -53.4(4) . . . . ?
N11 C57 Y2 O4 -52.6(5) . . . . ?
N12 C57 Y2 O4 133.9(4) . . . . ?
N11 C57 Y2 O6 25.2(3) . . . . ?
N12 C57 Y2 O6 -148.3(4) . . . . ?
N11 C57 Y2 O5 -166.7(3) . . . . ?
N12 C57 Y2 O5 19.8(4) . . . . ?
N11 C57 Y2 C47 119.2(3) . . . . ?
N12 C57 Y2 C47 -54.4(4) . . . . ?
N11 C57 Y2 C37 -74.9(3) . . . . ?
N12 C57 Y2 C37 111.6(4) . . . . ?
C2 C1 O1 Y1 126.2(4) . . . . ?
C3 C1 O1 Y1 -112.9(5) . . . . ?
C4 C1 O1 Y1 8.7(7) . . . . ?
O3 Y1 O1 C1 -80.2(5) . . . . ?
O2 Y1 O1 C1 110.0(5) . . . . ?
C17 Y1 O1 C1 -175.7(5) . . . . ?
C7 Y1 O1 C1 22.3(5) . . . . ?
C27 Y1 O1 C1 -7.5(7) . . . . ?
C23 C21 O3 Y1 118.8(5) . . . . ?
C24 C21 O3 Y1 -2.1(7) . . . . ?
C22 C21 O3 Y1 -117.9(5) . . . . ?
O1 Y1 O3 C21 134.2(5) . . . . ?
O2 Y1 O3 C21 -71.3(6) . . . . ?
C17 Y1 O3 C21 -133.8(5) . . . . ?
C7 Y1 O3 C21 57.0(5) . . . . ?
C27 Y1 O3 C21 -28.0(5) . . . . ?
C12 C11 O2 Y1 -108.0(4) . . . . ?
C14 C11 O2 Y1 10.4(6) . . . . ?
C13 C11 O2 Y1 131.4(4) . . . . ?
O1 Y1 O2 C11 43.1(4) . . . . ?
O3 Y1 O2 C11 -111.4(4) . . . . ?
C17 Y1 O2 C11 -44.8(4) . . . . ?
C7 Y1 O2 C11 118.1(4) . . . . ?
C27 Y1 O2 C11 -152.8(4) . . . . ?
C42 C41 O5 Y2 -105.2(4) . . . . ?
C43 C41 O5 Y2 132.8(3) . . . . ?
C44 C41 O5 Y2 11.9(5) . . . . ?
O4 Y2 O5 C41 46.3(4) . . . . ?
O6 Y2 O5 C41 -115.6(4) . . . . ?
C47 Y2 O5 C41 -47.0(4) . . . . ?
C37 Y2 O5 C41 123.7(4) . . . . ?
C57 Y2 O5 C41 -151.1(4) . . . . ?
C33 C31 O4 Y2 -105.6(4) . . . . ?
C34 C31 O4 Y2 17.2(6) . . . . ?
C32 C31 O4 Y2 133.8(4) . . . . ?
O6 Y2 O4 C31 -77.0(4) . . . . ?
O5 Y2 O4 C31 109.3(4) . . . . ?
C47 Y2 O4 C31 -175.0(4) . . . . ?
C37 Y2 O4 C31 19.7(4) . . . . ?
C57 Y2 O4 C31 -3.0(6) . . . . ?
C53 C51 O6 Y2 109.9(4) . . . . ?
C52 C51 O6 Y2 -127.7(4) . . . . ?
C54 C51 O6 Y2 -11.4(6) . . . . ?
O4 Y2 O6 C51 137.6(4) . . . . ?
O5 Y2 O6 C51 -60.6(6) . . . . ?
C47 Y2 O6 C51 -125.5(4) . . . . ?
C37 Y2 O6 C51 59.1(5) . . . . ?
C57 Y2 O6 C51 -23.8(4) . . . . ?
C66 C61 C62 C63 0.0 . . . . ?
C61 C62 C63 C64 0.0 . . . . ?
C62 C63 C64 C65 0.0 . . . . ?
C63 C64 C65 C66 0.0 . . . . ?
C64 C65 C66 C61 0.0 . . . . ?
C62 C61 C66 C65 0.0 . . . . ?
C72 C67 C68 C69 0.0 . . . . ?
C67 C68 C69 C70 0.0 . . . . ?
C68 C69 C70 C71 0.0 . . . . ?
C69 C70 C71 C72 0.0 . . . . ?
C70 C71 C72 C67 0.0 . . . . ?
C68 C67 C72 C71 0.0 . . . . ?
